data_4301156
loop_
_publ_author_name
'Errun Ding'
'Matthew R. Sturgeon'
'Aaron Rath'
'Xuenian Chen'
'Mark A. Keane'
'Sheldon G. Shore'

_publ_section_title
;
Syntheses and Structures of Alkaline Earth-Transition Metal Bimetallic
Complexes As Heterogeneous Hydrodechlorination Catalyst Precursors
;
_journal_name_full 'Inorganic Chemistry'
_journal_page_first 325
_journal_page_last 330
_journal_paper_doi 10.1021/ic801912x
_journal_volume 48
_journal_year 2009
_chemical_formula_moiety 'C13 H21 Ba N7 O3 Pt'
_chemical_formula_sum 'C13 H21 Ba N7 O3 Pt'
_chemical_formula_weight 655.80
_chemical_name_systematic
; 
 ? 
;
_space_group_IT_number 9
_symmetry_cell_setting monoclinic
_symmetry_space_group_name_Hall 'C -2yc'
_symmetry_space_group_name_H-M 'C 1 c 1'
_atom_sites_solution_hydrogens geom
_atom_sites_solution_primary direct
_atom_sites_solution_secondary difmap
_audit_creation_method SHELXL-97
_cell_angle_alpha 90.00
_cell_angle_beta 90.38(3)
_cell_angle_gamma 90.00
_cell_formula_units_Z 4
_cell_length_a 7.8934(16)
_cell_length_b 16.530(3)
_cell_length_c 16.085(3)
_cell_measurement_reflns_used 2477
_cell_measurement_temperature 150(2)
_cell_measurement_theta_max 27.48
_cell_measurement_theta_min 2.26
_cell_volume 2098.7(7)
_computing_cell_refinement 'Bruker SAINT'
_computing_data_collection 'Bruker APEX2'
_computing_data_reduction 'Bruker SAINT, SADABS and XPREP'
_computing_molecular_graphics 'Bruker SHELXTL'
_computing_publication_material 'Bruker SHELXTL'
_computing_structure_refinement 'SHELXL-97 (Sheldrick, 2008)'
_computing_structure_solution 'SHELXS-97 (Sheldrick, 2008)'
_diffrn_ambient_temperature 150(2)
_diffrn_measured_fraction_theta_full 1.000
_diffrn_measured_fraction_theta_max 1.000
_diffrn_measurement_device_type 'Bruker APEX-II CCD'
_diffrn_measurement_method '\w scans'
_diffrn_radiation_monochromator graphite
_diffrn_radiation_source 'fine-focus sealed tube'
_diffrn_radiation_type MoK\a
_diffrn_radiation_wavelength 0.71073
_diffrn_reflns_av_R_equivalents 0.0237
_diffrn_reflns_av_sigmaI/netI 0.0491
_diffrn_reflns_limit_h_max 10
_diffrn_reflns_limit_h_min -10
_diffrn_reflns_limit_k_max 21
_diffrn_reflns_limit_k_min -21
_diffrn_reflns_limit_l_max 20
_diffrn_reflns_limit_l_min -20
_diffrn_reflns_number 4702
_diffrn_reflns_theta_full 27.44
_diffrn_reflns_theta_max 27.44
_diffrn_reflns_theta_min 2.46
_exptl_absorpt_coefficient_mu 8.548
_exptl_absorpt_correction_T_max 0.7261
_exptl_absorpt_correction_T_min 0.3604
_exptl_absorpt_correction_type multi-scan
_exptl_absorpt_process_details 'HKL scalepack (Otwinowski & Minor, 1997)'
_exptl_crystal_colour 'Clear Colourless'
_exptl_crystal_density_diffrn 2.076
_exptl_crystal_density_method 'not measured'
_exptl_crystal_description cubic
_exptl_crystal_F_000 1224
_exptl_crystal_size_max 0.15
_exptl_crystal_size_mid 0.08
_exptl_crystal_size_min 0.04
_refine_diff_density_max 1.123
_refine_diff_density_min -1.149
_refine_diff_density_rms 0.179
_refine_ls_abs_structure_details 'Flack H D (1983), Acta Cryst. A39, 876-881'
_refine_ls_extinction_method none
_refine_ls_goodness_of_fit_ref 1.071
_refine_ls_hydrogen_treatment constr
_refine_ls_matrix_type full
_refine_ls_number_parameters 232
_refine_ls_number_reflns 4693
_refine_ls_number_restraints 2
_refine_ls_restrained_S_all 1.071
_refine_ls_R_factor_all 0.0385
_refine_ls_R_factor_gt 0.0332
_refine_ls_shift/su_max 0.002
_refine_ls_shift/su_mean 0.000
_refine_ls_structure_factor_coef Fsqd
_refine_ls_weighting_details 'calc w=1/[\s^2^(Fo^2^)+(0.0218P)^2^+22.7964P] where P=(Fo^2^+2Fc^2^)/3'
_refine_ls_weighting_scheme calc
_refine_ls_wR_factor_gt 0.0694
_refine_ls_wR_factor_ref 0.0714
_reflns_number_gt 4395
_reflns_number_total 4693
_reflns_threshold_expression >2sigma(I)
_cod_data_source_file ic801912x_si_001_3.cif
_cod_data_source_block BaPt
_cod_depositor_comments
;
The following automatic conversions were performed:
'_symmetry_cell_setting' value 'Monoclinic' changed to 'monoclinic'
according to '/home/saulius/struct/CIF-dictionaries/cif_core.dic'
dictionary named 'cif_core.dic' version 2.4.1 from
2010-06-29.

'_exptl_absorpt_correction_type' value 'multi scan' changed
to 'multi-scan' according to
'/home/saulius/struct/CIF-dictionaries/cif_core.dic' dictionary named
'cif_core.dic' version 2.4.1 from 2010-06-29.

Automatic conversion script
Id: cif_fix_enum 1527 2010-12-29 10:47:43Z saulius 
;
_cod_original_sg_symbol_H-M 'C c'
_cod_database_code 4301156

loop_
_symmetry_equiv_pos_as_xyz
'x, y, z'
'x, -y, z+1/2'
'x+1/2, y+1/2, z'
'x+1/2, -y+1/2, z+1/2'

loop_
_atom_site_label
_atom_site_type_symbol
_atom_site_fract_x
_atom_site_fract_y
_atom_site_fract_z
_atom_site_U_iso_or_equiv
_atom_site_adp_type
_atom_site_occupancy
_atom_site_symmetry_multiplicity
_atom_site_calc_flag
_atom_site_refinement_flags
_atom_site_disorder_assembly
_atom_site_disorder_group
Pt1 Pt -0.71213(3) -0.961882(17) 0.62295(3) 0.01607(8) Uani 1 1 d . . .
Ba1 Ba -0.22001(5) -0.90316(3) 0.88290(3) 0.01682(11) Uani 1 1 d . . .
N1 N -0.4401(10) -0.8866(6) 0.7435(5) 0.035(2) Uani 1 1 d . . .
C1 C -0.5396(11) -0.9120(6) 0.6997(6) 0.023(2) Uani 1 1 d . . .
C3 C -0.8928(10) -0.9216(6) 0.7001(5) 0.0218(19) Uani 1 1 d . . .
C2 C -0.5312(12) -1.0005(7) 0.5490(6) 0.028(2) Uani 1 1 d . . .
N11 N -0.2369(11) -1.1570(5) 0.7250(6) 0.0309(19) Uani 1 1 d . . .
N21 N -0.6594(12) -0.7338(5) 1.0137(6) 0.039(2) Uani 1 1 d . . .
O1 O -0.2302(11) -1.0521(4) 0.8163(4) 0.044(2) Uani 1 1 d . . .
N31 N -0.1991(13) -0.6419(5) 0.8382(5) 0.038(2) Uani 1 1 d . . .
C12 C -0.2197(17) -1.2177(7) 0.7904(7) 0.045(3) Uani 1 1 d . . .
H12A H -0.1258 -1.2029 0.8275 0.068 Uiso 1 1 calc R . .
H12B H -0.1969 -1.2706 0.7653 0.068 Uiso 1 1 calc R . .
H12C H -0.3250 -1.2204 0.8222 0.068 Uiso 1 1 calc R . .
O2 O -0.4596(12) -0.7990(6) 0.9409(6) 0.066(3) Uani 1 1 d . . .
O3 O -0.0841(11) -0.7570(5) 0.8982(6) 0.060(2) Uani 1 1 d . . .
C4 C -0.8857(11) -1.0143(7) 0.5516(6) 0.029(2) Uani 1 1 d . . .
C11 C -0.2411(16) -1.0783(7) 0.7448(7) 0.044(3) Uani 1 1 d . . .
H11 H -0.2533 -1.0403 0.7009 0.053 Uiso 1 1 calc R . .
C32 C -0.2150(18) -0.6802(10) 0.7554(8) 0.051(3) Uani 1 1 d . . .
H32A H -0.1086 -0.7075 0.7416 0.076 Uiso 1 1 calc R . .
H32B H -0.2395 -0.6386 0.7136 0.076 Uiso 1 1 calc R . .
H32C H -0.3073 -0.7198 0.7562 0.076 Uiso 1 1 calc R . .
C13 C -0.241(3) -1.1863(8) 0.6426(7) 0.074(5) Uani 1 1 d . . .
H13A H -0.2864 -1.1445 0.6055 0.111 Uiso 1 1 calc R . .
H13B H -0.3126 -1.2345 0.6396 0.111 Uiso 1 1 calc R . .
H13C H -0.1254 -1.2003 0.6253 0.111 Uiso 1 1 calc R . .
C31 C -0.1322(15) -0.6855(7) 0.8991(8) 0.047(3) Uani 1 1 d . . .
H31 H -0.1193 -0.6583 0.9508 0.057 Uiso 1 1 calc R . .
C21 C -0.5930(13) -0.7982(8) 0.9803(8) 0.043(3) Uani 1 1 d . . .
H21 H -0.6515 -0.8479 0.9868 0.052 Uiso 1 1 calc R . .
C33 C -0.2382(16) -0.5598(6) 0.8474(7) 0.044(3) Uani 1 1 d . . .
H33A H -0.2019 -0.5413 0.9026 0.066 Uiso 1 1 calc R . .
H33B H -0.3607 -0.5521 0.8412 0.066 Uiso 1 1 calc R . .
H33C H -0.1793 -0.5284 0.8047 0.066 Uiso 1 1 calc R . .
C22 C -0.5753(17) -0.6542(8) 1.0084(9) 0.057(3) Uani 1 1 d . . .
H22A H -0.4522 -0.6615 1.0117 0.086 Uiso 1 1 calc R . .
H22B H -0.6125 -0.6200 1.0546 0.086 Uiso 1 1 calc R . .
H22C H -0.6052 -0.6283 0.9556 0.086 Uiso 1 1 calc R . .
C23 C -0.8107(17) -0.7341(9) 1.0552(11) 0.075(5) Uani 1 1 d . . .
H23A H -0.8570 -0.7892 1.0557 0.112 Uiso 1 1 calc R . .
H23B H -0.8907 -0.6978 1.0271 0.112 Uiso 1 1 calc R . .
H23C H -0.7925 -0.7157 1.1125 0.112 Uiso 1 1 calc R . .
N3 N -0.9952(10) -0.8980(6) 0.7457(5) 0.035(2) Uani 1 1 d . . .
N2 N -0.4241(11) -1.0187(6) 0.5058(6) 0.042(2) Uani 1 1 d . . .
N4 N -0.9805(11) -1.0478(6) 0.5080(5) 0.040(2) Uani 1 1 d . . .

loop_
_atom_site_aniso_label
_atom_site_aniso_U_11
_atom_site_aniso_U_22
_atom_site_aniso_U_33
_atom_site_aniso_U_23
_atom_site_aniso_U_13
_atom_site_aniso_U_12
Pt1 0.01357(13) 0.01912(15) 0.01551(14) -0.00170(15) -0.00004(9) 0.00061(15)
Ba1 0.0191(2) 0.0172(2) 0.0142(2) 0.0009(2) 0.00125(18) 0.0009(2)
N1 0.022(4) 0.052(6) 0.031(5) -0.001(4) -0.010(4) -0.002(4)
C1 0.019(4) 0.031(5) 0.020(5) -0.004(4) -0.001(4) -0.008(4)
C3 0.014(4) 0.035(5) 0.016(4) -0.003(4) -0.001(3) -0.004(4)
C2 0.021(5) 0.043(6) 0.020(5) -0.008(4) 0.000(4) 0.014(4)
N11 0.040(5) 0.017(4) 0.035(5) -0.005(4) 0.000(4) 0.000(4)
N21 0.049(6) 0.030(5) 0.037(5) -0.002(4) 0.007(4) 0.004(4)
O1 0.084(6) 0.016(4) 0.032(4) -0.009(3) -0.010(4) 0.003(4)
N31 0.063(6) 0.027(5) 0.023(5) -0.004(4) -0.001(4) -0.007(4)
C12 0.069(8) 0.024(6) 0.043(7) 0.004(5) -0.014(6) -0.012(5)
O2 0.071(6) 0.063(6) 0.064(6) -0.004(5) 0.011(5) 0.033(5)
O3 0.059(6) 0.031(5) 0.089(7) -0.002(4) 0.007(5) -0.003(4)
C4 0.015(4) 0.050(6) 0.020(5) -0.004(5) 0.002(4) -0.001(4)
C11 0.073(8) 0.028(6) 0.032(6) -0.001(5) -0.002(6) 0.005(6)
C32 0.051(7) 0.063(8) 0.038(6) -0.007(5) -0.013(5) -0.006(6)
C13 0.156(16) 0.039(7) 0.027(7) -0.016(5) -0.023(9) -0.010(9)
C31 0.051(7) 0.036(7) 0.055(8) 0.005(6) -0.005(6) -0.006(6)
C21 0.027(6) 0.047(7) 0.056(8) -0.002(6) 0.011(5) 0.000(5)
C33 0.061(8) 0.031(6) 0.039(6) 0.002(5) -0.007(5) 0.016(5)
C22 0.059(8) 0.050(8) 0.062(9) -0.009(7) -0.009(7) -0.005(7)
C23 0.045(8) 0.048(8) 0.131(15) -0.029(9) -0.027(9) 0.015(6)
N3 0.019(4) 0.057(6) 0.029(5) -0.012(4) 0.002(3) 0.002(4)
N2 0.027(4) 0.064(7) 0.036(5) -0.018(5) -0.001(4) 0.012(5)
N4 0.034(5) 0.058(7) 0.029(5) -0.018(4) 0.000(4) -0.018(4)

loop_
_atom_type_symbol
_atom_type_description
_atom_type_scat_dispersion_real
_atom_type_scat_dispersion_imag
_atom_type_scat_source
C C 0.0033 0.0016 'International Tables Vol C Tables 4.2.6.8 and 6.1.1.4'
H H 0.0000 0.0000 'International Tables Vol C Tables 4.2.6.8 and 6.1.1.4'
N N 0.0061 0.0033 'International Tables Vol C Tables 4.2.6.8 and 6.1.1.4'
O O 0.0106 0.0060 'International Tables Vol C Tables 4.2.6.8 and 6.1.1.4'
Ba Ba -0.3244 2.2819 'International Tables Vol C Tables 4.2.6.8 and 6.1.1.4'
Pt Pt -1.7033 8.3905 'International Tables Vol C Tables 4.2.6.8 and 6.1.1.4'

loop_
_geom_angle_atom_site_label_1
_geom_angle_atom_site_label_2
_geom_angle_atom_site_label_3
_geom_angle
_geom_angle_site_symmetry_1
_geom_angle_site_symmetry_3
_geom_angle_publ_flag
C2 Pt1 C4 90.6(4) . . ?
C2 Pt1 C1 90.7(4) . . ?
C4 Pt1 C1 177.3(4) . . ?
C2 Pt1 C3 178.7(4) . . ?
C4 Pt1 C3 90.7(4) . . ?
C1 Pt1 C3 88.0(4) . . ?
O3 Ba1 O1 151.9(3) . . ?
O3 Ba1 O2 71.0(3) . . ?
O1 Ba1 O2 134.1(3) . . ?
O3 Ba1 N1 103.3(3) . . ?
O1 Ba1 N1 75.9(3) . . ?
O2 Ba1 N1 77.7(3) . . ?
O3 Ba1 N3 77.9(3) . 1_655 ?
O1 Ba1 N3 74.6(3) . 1_655 ?
O2 Ba1 N3 133.2(3) . 1_655 ?
N1 Ba1 N3 76.5(2) . 1_655 ?
O3 Ba1 N2 125.1(3) . 2_535 ?
O1 Ba1 N2 81.2(3) . 2_535 ?
O2 Ba1 N2 69.8(3) . 2_535 ?
N1 Ba1 N2 104.1(2) . 2_535 ?
N3 Ba1 N2 154.9(3) 1_655 2_535 ?
O3 Ba1 N4 85.9(3) . 2_635 ?
O1 Ba1 N4 92.2(3) . 2_635 ?
O2 Ba1 N4 113.2(3) . 2_635 ?
N1 Ba1 N4 167.9(3) . 2_635 ?
N3 Ba1 N4 98.1(2) 1_655 2_635 ?
N2 Ba1 N4 76.1(3) 2_535 2_635 ?
C1 N1 Ba1 150.9(8) . . ?
N1 C1 Pt1 177.5(9) . . ?
N3 C3 Pt1 178.9(8) . . ?
N2 C2 Pt1 176.4(10) . . ?
C11 N11 C13 123.8(9) . . ?
C11 N11 C12 119.9(9) . . ?
C13 N11 C12 116.2(8) . . ?
C21 N21 C23 123.4(11) . . ?
C21 N21 C22 121.4(10) . . ?
C23 N21 C22 115.2(10) . . ?
C11 O1 Ba1 134.2(7) . . ?
C31 N31 C33 122.6(10) . . ?
C31 N31 C32 117.6(10) . . ?
C33 N31 C32 119.5(10) . . ?
N11 C12 H12A 109.5 . . ?
N11 C12 H12B 109.5 . . ?
H12A C12 H12B 109.5 . . ?
N11 C12 H12C 109.5 . . ?
H12A C12 H12C 109.5 . . ?
H12B C12 H12C 109.5 . . ?
C21 O2 Ba1 141.2(9) . . ?
C31 O3 Ba1 138.1(8) . . ?
N4 C4 Pt1 176.1(9) . . ?
O1 C11 N11 124.2(10) . . ?
O1 C11 H11 117.9 . . ?
N11 C11 H11 117.9 . . ?
N31 C32 H32A 109.5 . . ?
N31 C32 H32B 109.5 . . ?
H32A C32 H32B 109.5 . . ?
N31 C32 H32C 109.5 . . ?
H32A C32 H32C 109.5 . . ?
H32B C32 H32C 109.5 . . ?
N11 C13 H13A 109.5 . . ?
N11 C13 H13B 109.5 . . ?
H13A C13 H13B 109.5 . . ?
N11 C13 H13C 109.5 . . ?
H13A C13 H13C 109.5 . . ?
H13B C13 H13C 109.5 . . ?
O3 C31 N31 129.1(12) . . ?
O3 C31 H31 115.4 . . ?
N31 C31 H31 115.4 . . ?
O2 C21 N21 124.7(12) . . ?
O2 C21 H21 117.7 . . ?
N21 C21 H21 117.7 . . ?
N31 C33 H33A 109.5 . . ?
N31 C33 H33B 109.5 . . ?
H33A C33 H33B 109.5 . . ?
N31 C33 H33C 109.5 . . ?
H33A C33 H33C 109.5 . . ?
H33B C33 H33C 109.5 . . ?
N21 C22 H22A 109.5 . . ?
N21 C22 H22B 109.5 . . ?
H22A C22 H22B 109.5 . . ?
N21 C22 H22C 109.5 . . ?
H22A C22 H22C 109.5 . . ?
H22B C22 H22C 109.5 . . ?
N21 C23 H23A 109.5 . . ?
N21 C23 H23B 109.5 . . ?
H23A C23 H23B 109.5 . . ?
N21 C23 H23C 109.5 . . ?
H23A C23 H23C 109.5 . . ?
H23B C23 H23C 109.5 . . ?
C3 N3 Ba1 157.0(8) . 1_455 ?
C2 N2 Ba1 164.4(9) . 2_534 ?
C4 N4 Ba1 167.5(9) . 2_434 ?

loop_
_geom_bond_atom_site_label_1
_geom_bond_atom_site_label_2
_geom_bond_distance
_geom_bond_site_symmetry_2
_geom_bond_publ_flag
Pt1 C2 1.970(9) . ?
Pt1 C4 1.981(9) . ?
Pt1 C1 2.009(9) . ?
Pt1 C3 2.010(9) . ?
Ba1 O3 2.654(8) . ?
Ba1 O1 2.685(6) . ?
Ba1 O2 2.726(8) . ?
Ba1 N1 2.840(8) . ?
Ba1 N3 2.843(9) 1_655 ?
Ba1 N2 2.865(9) 2_535 ?
Ba1 N4 2.868(8) 2_635 ?
N1 C1 1.133(12) . ?
C3 N3 1.162(12) . ?
C2 N2 1.139(12) . ?
N11 C11 1.340(13) . ?
N11 C13 1.411(14) . ?
N11 C12 1.460(13) . ?
N21 C21 1.304(14) . ?
N21 C23 1.372(18) . ?
N21 C22 1.476(16) . ?
O1 C11 1.232(12) . ?
N31 C31 1.324(14) . ?
N31 C33 1.400(13) . ?
N31 C32 1.479(15) . ?
C12 H12A 0.9800 . ?
C12 H12B 0.9800 . ?
C12 H12C 0.9800 . ?
O2 C21 1.233(13) . ?
O3 C31 1.242(14) . ?
C4 N4 1.164(12) . ?
C11 H11 0.9500 . ?
C32 H32A 0.9800 . ?
C32 H32B 0.9800 . ?
C32 H32C 0.9800 . ?
C13 H13A 0.9800 . ?
C13 H13B 0.9800 . ?
C13 H13C 0.9800 . ?
C31 H31 0.9500 . ?
C21 H21 0.9500 . ?
C33 H33A 0.9800 . ?
C33 H33B 0.9800 . ?
C33 H33C 0.9800 . ?
C22 H22A 0.9800 . ?
C22 H22B 0.9800 . ?
C22 H22C 0.9800 . ?
C23 H23A 0.9800 . ?
C23 H23B 0.9800 . ?
C23 H23C 0.9800 . ?
N3 Ba1 2.843(9) 1_455 ?
N2 Ba1 2.865(9) 2_534 ?
N4 Ba1 2.868(8) 2_434 ?
